data_1548846
loop_
_publ_author_name
'Dranka, Maciej'
'Jankowski, Piotr'
'\.Zukowska, Gra\.zyna Z.'

_publ_section_title
;
 Snapshots of the Hydrolysis of Lithium 4,5-Dicyanoimidazolate--Glyme
 Solvates. Impact of Water Molecules on Aggregation Processes in
 Lithium-Ion Battery Electrolytes
;
_journal_name_full 'The Journal of Physical Chemistry C'
_journal_paper_doi 10.1021/acs.jpcc.7b11145
_journal_year 2018
_chemical_formula_moiety 'C24 H54 Li2 O15, 2(C6 F3 N4)'
_chemical_formula_sum 'C36 H54 F6 Li2 N8 O15'
_chemical_formula_weight 966.75
_space_group_crystal_system orthorhombic
_space_group_IT_number 19
_space_group_name_Hall 'P 2ac 2ab'
_space_group_name_H-M_alt 'P 21 21 21'
_symmetry_space_group_name_Hall 'P 2ac 2ab'
_symmetry_space_group_name_H-M 'P 21 21 21'
_atom_sites_solution_hydrogens mixed
_atom_sites_solution_primary dual
_audit_creation_date 2017-10-21
_audit_creation_method
;
Olex2 1.2-beta
(compiled 2017.08.10 svn.r3458 for OlexSys, GUI svn.r5381)
;
_cell_angle_alpha 90
_cell_angle_beta 90
_cell_angle_gamma 90
_cell_formula_units_Z 4
_cell_length_a 14.2835(3)
_cell_length_b 17.9913(4)
_cell_length_c 18.1462(4)
_cell_measurement_reflns_used 17340
_cell_measurement_temperature 120.0(1)
_cell_measurement_theta_max 25.8640
_cell_measurement_theta_min 3.4680
_cell_volume 4663.19(18)
_computing_cell_refinement 'CrysAlisPro 1.171.38.46 (Rigaku OD, 2015)'
_computing_data_collection 'CrysAlisPro 1.171.38.46 (Rigaku OD, 2015)'
_computing_data_reduction 'CrysAlisPro 1.171.38.46 (Rigaku OD, 2015)'
_computing_molecular_graphics 'Olex2 (Dolomanov et al., 2009)'
_computing_publication_material 'Olex2 (Dolomanov et al., 2009)'
_computing_structure_refinement 'ShelXL (Sheldrick, 2015)'
_computing_structure_solution 'ShelXT (Sheldrick, 2015)'
_diffrn_ambient_temperature 120.0(1)
_diffrn_detector 'CCD plate'
_diffrn_detector_area_resol_mean 10.3347
_diffrn_detector_type Atlas
_diffrn_measured_fraction_theta_full 0.996
_diffrn_measured_fraction_theta_max 0.997
_diffrn_measurement_details
;
List of Runs (angles in degrees, time in seconds):

  # Type    Start    End  Width  t~exp~   \w     \q     \k     \f   Frames
--------------------------------------------------------------------------
  1  \w    -97.00  10.00   1.00   35.00    --  -19.34 -77.00 150.00  107
  2  \w    -45.00  62.00   1.00   35.00    --  -19.34  19.00-180.00  107
  3  \w    -97.00 -17.00   1.00   35.00    --  -19.34 155.00-106.34   80
  4  \w    -84.00  10.00   1.00   35.00    --  -19.34 -57.00-120.00   94
  5  \w    -98.00   5.00   1.00   35.00    --  -19.34 -77.00  30.00  103
  6  \w    -56.00  36.00   1.00   35.00    --   20.12 -38.00-120.00   92
  7  \w    -59.00  54.00   1.00   35.00    --   20.12 -77.00  60.00  113
  8  \w     22.00  81.00   1.00   35.00    --   20.12-130.00-157.72   59
;
_diffrn_measurement_device 'four-circle diffractometer'
_diffrn_measurement_device_type 'Xcalibur, Atlas, Gemini ultra'
_diffrn_measurement_method '\w scans'
_diffrn_orient_matrix_type 'CrysAlisPro convention (1999,Acta A55,543-557)'
_diffrn_orient_matrix_UB_11 -0.0453328000
_diffrn_orient_matrix_UB_12 0.0155076000
_diffrn_orient_matrix_UB_13 0.0042913000
_diffrn_orient_matrix_UB_21 -0.0088153000
_diffrn_orient_matrix_UB_22 -0.0054567000
_diffrn_orient_matrix_UB_23 -0.0380657000
_diffrn_orient_matrix_UB_31 -0.0182584000
_diffrn_orient_matrix_UB_32 -0.0358586000
_diffrn_orient_matrix_UB_33 0.0076544000
_diffrn_radiation_monochromator graphite
_diffrn_radiation_probe x-ray
_diffrn_radiation_type MoK\a
_diffrn_radiation_wavelength 0.71073
_diffrn_reflns_av_R_equivalents 0.0591
_diffrn_reflns_av_unetI/netI 0.0326
_diffrn_reflns_Laue_measured_fraction_full 0.996
_diffrn_reflns_Laue_measured_fraction_max 0.997
_diffrn_reflns_limit_h_max 17
_diffrn_reflns_limit_h_min -17
_diffrn_reflns_limit_k_max 22
_diffrn_reflns_limit_k_min -22
_diffrn_reflns_limit_l_max 22
_diffrn_reflns_limit_l_min -22
_diffrn_reflns_number 76851
_diffrn_reflns_point_group_measured_fraction_full 0.998
_diffrn_reflns_point_group_measured_fraction_max 0.998
_diffrn_reflns_theta_full 25.242
_diffrn_reflns_theta_max 26.313
_diffrn_reflns_theta_min 3.494
_diffrn_source 'fine-focus sealed X-ray tube'
_diffrn_source_type 'Enhance (Mo) X-ray Source'
_exptl_absorpt_coefficient_mu 0.121
_exptl_absorpt_correction_T_max 0.979
_exptl_absorpt_correction_T_min 0.972
_exptl_absorpt_correction_type analytical
_exptl_absorpt_process_details
;
CrysAlisPro 1.171.38.46 (Rigaku Oxford Diffraction, 2015)
Analytical numeric absorption correction using a multifaceted crystal
            model based on expressions derived by R.C. Clark & J.S. Reid.
(Clark, R. C. & Reid, J. S. (1995). Acta Cryst. A51, 887-897)
Empirical absorption correction using spherical harmonics,
 implemented in SCALE3 ABSPACK scaling algorithm.
;
_exptl_crystal_colour colourless
_exptl_crystal_colour_primary colourless
_exptl_crystal_density_diffrn 1.377
_exptl_crystal_description irregular
_exptl_crystal_F_000 2024
_exptl_crystal_size_max 0.328
_exptl_crystal_size_mid 0.309
_exptl_crystal_size_min 0.257
_refine_diff_density_max 0.398
_refine_diff_density_min -0.236
_refine_diff_density_rms 0.037
_refine_ls_abs_structure_details
;
 Flack x determined using 3214 quotients [(I+)-(I-)]/[(I+)+(I-)]
 (Parsons, Flack and Wagner, Acta Cryst. B69 (2013) 249-259).
;
_refine_ls_abs_structure_Flack 0.2(3)
_refine_ls_extinction_method none
_refine_ls_goodness_of_fit_ref 1.046
_refine_ls_hydrogen_treatment mixed
_refine_ls_matrix_type full
_refine_ls_number_parameters 684
_refine_ls_number_reflns 9466
_refine_ls_number_restraints 168
_refine_ls_restrained_S_all 1.090
_refine_ls_R_factor_all 0.0492
_refine_ls_R_factor_gt 0.0372
_refine_ls_shift/su_max 0.001
_refine_ls_shift/su_mean 0.000
_refine_ls_structure_factor_coef Fsqd
_refine_ls_weighting_details 'w=1/[\s^2^(Fo^2^)+(0.0310P)^2^+0.9710P] where P=(Fo^2^+2Fc^2^)/3'
_refine_ls_weighting_scheme calc
_refine_ls_wR_factor_gt 0.0757
_refine_ls_wR_factor_ref 0.0815
_reflns_Friedel_coverage 0.812
_reflns_Friedel_fraction_full 0.999
_reflns_Friedel_fraction_max 0.999
_reflns_number_gt 8122
_reflns_number_total 9466
_reflns_threshold_expression 'I > 2\s(I)'
_cod_data_source_file jp7b11145_si_001.cif
_cod_data_source_block 4
_cod_database_code 1548846
_shelx_shelxl_version_number 2017/1
_shelx_space_group_comment
;
The symmetry employed for this shelxl refinement is uniquely defined
by the following loop, which should always be used as a source of
symmetry information in preference to the above space-group names.
They are only intended as comments.
;

loop_
_space_group_symop_operation_xyz
'x, y, z'
'-x+1/2, -y, z+1/2'
'-x, y+1/2, -z+1/2'
'x+1/2, -y+1/2, -z'

loop_
_atom_site_label
_atom_site_type_symbol
_atom_site_fract_x
_atom_site_fract_y
_atom_site_fract_z
_atom_site_U_iso_or_equiv
_atom_site_adp_type
_atom_site_occupancy
_atom_site_site_symmetry_order
_atom_site_calc_flag
_atom_site_refinement_flags_posn
_atom_site_refinement_flags_adp
_atom_site_refinement_flags_occupancy
_atom_site_disorder_assembly
_atom_site_disorder_group
O1 O 0.68446(13) 0.50977(10) 0.54532(9) 0.0227(4) Uani 1 1 d D . . . .
H1A H 0.675(2) 0.5557(8) 0.538(2) 0.060(11) Uiso 1 1 d D . . . .
H1B H 0.6337(15) 0.4866(15) 0.5354(19) 0.055(11) Uiso 1 1 d D . . . .
O2 O 0.74142(12) 0.49543(10) 0.35872(9) 0.0210(4) Uani 1 1 d D . . . .
H2A H 0.6917(14) 0.4753(14) 0.3416(16) 0.042(10) Uiso 1 1 d D . . . .
H2B H 0.740(2) 0.5416(8) 0.3469(18) 0.050(11) Uiso 1 1 d D . . . .
O3 O 0.74301(14) 0.49218(13) 0.18448(10) 0.0343(5) Uani 1 1 d D . . . .
H3A H 0.763(2) 0.4983(18) 0.1412(10) 0.047(10) Uiso 1 1 d D . . . .
H3B H 0.6947(17) 0.5179(18) 0.1921(18) 0.069(13) Uiso 1 1 d D . . . .
O4 O 0.86372(12) 0.58141(10) 0.48751(9) 0.0255(4) Uani 1 1 d . . . . .
O5 O 0.87731(12) 0.42975(10) 0.49107(9) 0.0244(4) Uani 1 1 d . . . . .
O6 O 0.71260(12) 0.35510(9) 0.48528(9) 0.0240(4) Uani 1 1 d . . . . .
O7 O 0.53067(12) 0.42725(10) 0.51552(10) 0.0246(4) Uani 1 1 d . . . . .
O8 O 0.51825(12) 0.58179(10) 0.47858(10) 0.0268(4) Uani 1 1 d . . . . .
O9 O 0.68319(13) 0.65819(9) 0.51800(10) 0.0275(4) Uani 1 1 d . . . . .
O10 O 0.92655(12) 0.40904(9) 0.21933(10) 0.0240(4) Uani 1 1 d . . . . .
O11 O 0.92829(12) 0.55180(9) 0.26601(10) 0.0238(4) Uani 1 1 d . . . . .
O12 O 0.75618(12) 0.64047(10) 0.30889(9) 0.0244(4) Uani 1 1 d . . . . .
O13 O 0.59787(12) 0.57157(10) 0.24680(9) 0.0253(4) Uani 1 1 d . . . . .
O14 O 0.59220(11) 0.42127(10) 0.29274(9) 0.0224(4) Uani 1 1 d . . . . .
O15 O 0.77800(12) 0.34663(10) 0.28245(9) 0.0240(4) Uani 1 1 d . . . . .
C13 C 0.94922(19) 0.54502(16) 0.50884(15) 0.0298(6) Uani 1 1 d . . . . .
H13A H 0.949195 0.535771 0.562622 0.036 Uiso 1 1 calc R . . . .
H13B H 1.003523 0.577004 0.496845 0.036 Uiso 1 1 calc R . . . .
C14 C 0.95637(19) 0.47310(16) 0.46819(15) 0.0296(6) Uani 1 1 d . . . . .
H14A H 0.954633 0.481685 0.414315 0.035 Uiso 1 1 calc R . . . .
H14B H 1.015521 0.447336 0.480688 0.035 Uiso 1 1 calc R . . . .
C15 C 0.87660(19) 0.35448(15) 0.46515(15) 0.0282(6) Uani 1 1 d . . . . .
H15A H 0.936487 0.329581 0.477203 0.034 Uiso 1 1 calc R . . . .
H15B H 0.867668 0.353153 0.411068 0.034 Uiso 1 1 calc R . . . .
C16 C 0.79736(19) 0.31678(14) 0.50304(14) 0.0279(6) Uani 1 1 d . . . . .
H16A H 0.793224 0.264375 0.486718 0.033 Uiso 1 1 calc R . . . .
H16B H 0.807464 0.317361 0.557008 0.033 Uiso 1 1 calc R . . . .
C17 C 0.63337(19) 0.32170(15) 0.52079(15) 0.0284(6) Uani 1 1 d . . . . .
H17A H 0.636497 0.331198 0.574469 0.034 Uiso 1 1 calc R . . . .
H17B H 0.634812 0.267247 0.513000 0.034 Uiso 1 1 calc R . . . .
C18 C 0.54378(19) 0.35275(15) 0.49056(15) 0.0275(6) Uani 1 1 d . . . . .
H18A H 0.545736 0.351884 0.436027 0.033 Uiso 1 1 calc R . . . .
H18B H 0.490514 0.321613 0.506850 0.033 Uiso 1 1 calc R . . . .
C19 C 0.45025(18) 0.46083(15) 0.48189(15) 0.0274(6) Uani 1 1 d . . . . .
H19A H 0.393126 0.432922 0.495657 0.033 Uiso 1 1 calc R . . . .
H19B H 0.456598 0.459390 0.427586 0.033 Uiso 1 1 calc R . . . .
C20 C 0.44215(18) 0.53974(15) 0.50738(15) 0.0277(6) Uani 1 1 d . . . . .
H20A H 0.382138 0.561159 0.490220 0.033 Uiso 1 1 calc R . . . .
H20B H 0.443088 0.541558 0.561899 0.033 Uiso 1 1 calc R . . . .
C21 C 0.5181(2) 0.65637(16) 0.50504(16) 0.0331(7) Uani 1 1 d . . . . .
H21A H 0.512907 0.656529 0.559448 0.040 Uiso 1 1 calc R . . . .
H21B H 0.463593 0.683455 0.484627 0.040 Uiso 1 1 calc R . . . .
C22 C 0.6062(2) 0.69377(15) 0.48228(16) 0.0317(6) Uani 1 1 d . . . . .
H22A H 0.613709 0.690500 0.428137 0.038 Uiso 1 1 calc R . . . .
H22B H 0.604096 0.746939 0.496220 0.038 Uiso 1 1 calc R . . . .
C23 C 0.7708(2) 0.69258(15) 0.50196(15) 0.0315(7) Uani 1 1 d . . . . .
H23A H 0.772633 0.742618 0.524601 0.038 Uiso 1 1 calc R . . . .
H23B H 0.777444 0.698524 0.447975 0.038 Uiso 1 1 calc R . . . .
C24 C 0.8498(2) 0.64727(15) 0.53066(15) 0.0315(6) Uani 1 1 d . . . . .
H24A H 0.907768 0.677426 0.530063 0.038 Uiso 1 1 calc R . . . .
H24B H 0.836780 0.633107 0.582370 0.038 Uiso 1 1 calc R . . . .
C25 C 0.82567(18) 0.30621(14) 0.22560(14) 0.0247(6) Uani 1 1 d . . . . .
H25A H 0.798942 0.318207 0.176694 0.030 Uiso 1 1 calc R . . . .
H25B H 0.820079 0.252008 0.233946 0.030 Uiso 1 1 calc R . . . .
C26 C 0.92598(19) 0.32999(14) 0.22969(15) 0.0250(6) Uani 1 1 d . . . . .
H26A H 0.952999 0.316939 0.278235 0.030 Uiso 1 1 calc R . . . .
H26B H 0.963155 0.305231 0.190729 0.030 Uiso 1 1 calc R . . . .
C27 C 1.01452(18) 0.44321(15) 0.23562(15) 0.0253(6) Uani 1 1 d . . . . .
H27A H 1.064429 0.422016 0.204135 0.030 Uiso 1 1 calc R . . . .
H27B H 1.031454 0.434900 0.287881 0.030 Uiso 1 1 calc R . . . .
C28 C 1.00346(19) 0.52425(15) 0.22067(15) 0.0267(6) Uani 1 1 d . . . . .
H28A H 1.062274 0.550839 0.232425 0.032 Uiso 1 1 calc R . . . .
H28B H 0.988808 0.532416 0.167962 0.032 Uiso 1 1 calc R . . . .
C29 C 0.9112(2) 0.62871(14) 0.24949(14) 0.0269(6) Uani 1 1 d . . . . .
H29A H 0.878503 0.632809 0.201552 0.032 Uiso 1 1 calc R . . . .
H29B H 0.971543 0.655465 0.245561 0.032 Uiso 1 1 calc R . . . .
C30 C 0.85245(18) 0.66353(14) 0.30880(15) 0.0270(6) Uani 1 1 d . . . . .
H30A H 0.880302 0.651290 0.357266 0.032 Uiso 1 1 calc R . . . .
H30B H 0.854789 0.718210 0.302993 0.032 Uiso 1 1 calc R . . . .
C31 C 0.7008(2) 0.67502(14) 0.25268(15) 0.0283(6) Uani 1 1 d . . . . .
H31A H 0.724893 0.661099 0.203409 0.034 Uiso 1 1 calc R . . . .
H31B H 0.704209 0.729766 0.257518 0.034 Uiso 1 1 calc R . . . .
C32 C 0.60144(19) 0.64950(15) 0.26098(15) 0.0287(6) Uani 1 1 d . . . . .
H32A H 0.578959 0.659938 0.311535 0.034 Uiso 1 1 calc R . . . .
H32B H 0.560717 0.676340 0.225755 0.034 Uiso 1 1 calc R . . . .
C33 C 0.51401(18) 0.53736(15) 0.27353(15) 0.0255(6) Uani 1 1 d . . . . .
H33A H 0.458616 0.561099 0.250696 0.031 Uiso 1 1 calc R . . . .
H33B H 0.509538 0.543575 0.327626 0.031 Uiso 1 1 calc R . . . .
C34 C 0.51651(18) 0.45653(15) 0.25441(15) 0.0261(6) Uani 1 1 d . . . . .
H34A H 0.456523 0.432867 0.268415 0.031 Uiso 1 1 calc R . . . .
H34B H 0.525017 0.450533 0.200589 0.031 Uiso 1 1 calc R . . . .
C35 C 0.60709(19) 0.34691(14) 0.26691(14) 0.0248(6) Uani 1 1 d . . . . .
H35A H 0.617632 0.347359 0.212994 0.030 Uiso 1 1 calc R . . . .
H35B H 0.550978 0.316293 0.277127 0.030 Uiso 1 1 calc R . . . .
C36 C 0.69041(18) 0.31412(14) 0.30496(14) 0.0239(6) Uani 1 1 d . . . . .
H36A H 0.683049 0.320755 0.358803 0.029 Uiso 1 1 calc R . . . .
H36B H 0.692276 0.260063 0.294854 0.029 Uiso 1 1 calc R . . . .
Li1 Li 0.7650(3) 0.4834(3) 0.4669(2) 0.0356(12) Uani 1 1 d . . . . .
Li2 Li 0.8180(3) 0.4608(2) 0.2650(2) 0.0270(10) Uani 1 1 d . . . . .
N1 N 0.12791(15) 0.49288(12) 0.61415(12) 0.0253(5) Uani 1 1 d . . . . .
N2 N 0.28674(15) 0.49377(12) 0.63357(12) 0.0256(5) Uani 1 1 d . . . . .
N3 N 0.04986(17) 0.30921(14) 0.60211(14) 0.0343(6) Uani 1 1 d . . . . .
N4 N 0.37066(17) 0.31149(13) 0.63560(13) 0.0336(6) Uani 1 1 d . . . . .
C1 C 0.20681(18) 0.53189(14) 0.62441(14) 0.0242(6) Uani 1 1 d D U . . .
C2 C 0.15958(18) 0.42162(14) 0.61738(14) 0.0230(5) Uani 1 1 d . . . . .
C3 C 0.25634(18) 0.42238(14) 0.62918(13) 0.0225(5) Uani 1 1 d . . . . .
C4 C 0.09863(19) 0.35940(16) 0.60874(14) 0.0264(6) Uani 1 1 d . . . . .
C5 C 0.31939(19) 0.36060(15) 0.63345(14) 0.0254(6) Uani 1 1 d . . . . .
C6 C 0.20665(16) 0.61432(14) 0.61923(13) 0.0355(6) Uani 1 1 d D U . . .
F1 F 0.2660(10) 0.6436(7) 0.6669(9) 0.086(3) Uani 0.49(2) 1 d D U P A 1
F2 F 0.2279(11) 0.6399(7) 0.5531(4) 0.074(3) Uani 0.49(2) 1 d D U P A 1
F3 F 0.1242(6) 0.6434(8) 0.6349(8) 0.055(2) Uani 0.49(2) 1 d D U P A 1
F1A F 0.1385(8) 0.6475(9) 0.6555(9) 0.076(3) Uani 0.51(2) 1 d D U P A 2
F2A F 0.2870(5) 0.6462(7) 0.6363(8) 0.064(2) Uani 0.51(2) 1 d D U P A 2
F3A F 0.1950(10) 0.6353(7) 0.5497(3) 0.069(3) Uani 0.51(2) 1 d D U P A 2
N5 N 0.30977(15) 0.50484(12) 0.34706(12) 0.0277(5) Uani 1 1 d . . . . .
N6 N 0.15403(15) 0.49718(12) 0.37597(12) 0.0274(5) Uani 1 1 d . . . . .
N7 N 0.36986(18) 0.69500(14) 0.33901(15) 0.0395(6) Uani 1 1 d . . . . .
N8 N 0.06274(17) 0.67843(13) 0.38579(14) 0.0345(6) Uani 1 1 d . . . . .
C7 C 0.23519(19) 0.46256(15) 0.36207(15) 0.0259(6) Uani 1 1 d D . . . .
C8 C 0.17840(18) 0.56986(14) 0.36897(14) 0.0248(6) Uani 1 1 d . . . . .
C9 C 0.27318(18) 0.57463(14) 0.35162(14) 0.0241(6) Uani 1 1 d . . . . .
C10 C 0.11357(19) 0.62972(15) 0.37832(15) 0.0268(6) Uani 1 1 d . . . . .
C11 C 0.32822(19) 0.64074(15) 0.34358(15) 0.0284(6) Uani 1 1 d . . . . .
C12 C 0.24134(15) 0.38004(14) 0.36794(13) 0.0360(7) Uani 1 1 d D . . . .
F4 F 0.3225(2) 0.3538(3) 0.3440(3) 0.0623(12) Uani 0.880(8) 1 d D U P B 1
F5 F 0.2356(3) 0.35755(16) 0.43786(13) 0.0650(10) Uani 0.880(8) 1 d D U P B 1
F6 F 0.1743(2) 0.34397(15) 0.3321(2) 0.0629(11) Uani 0.880(8) 1 d D U P B 1
F4A F 0.3265(11) 0.352(2) 0.369(2) 0.059(4) Uani 0.120(8) 1 d D U P B 2
F5A F 0.1845(18) 0.3503(11) 0.4170(13) 0.065(4) Uani 0.120(8) 1 d D U P B 2
F6A F 0.210(2) 0.3572(12) 0.3032(8) 0.062(4) Uani 0.120(8) 1 d D U P B 2

loop_
_atom_site_aniso_label
_atom_site_aniso_U_11
_atom_site_aniso_U_22
_atom_site_aniso_U_33
_atom_site_aniso_U_23
_atom_site_aniso_U_13
_atom_site_aniso_U_12
O1 0.0242(10) 0.0222(10) 0.0218(9) -0.0007(8) -0.0031(8) 0.0003(9)
O2 0.0213(9) 0.0222(10) 0.0195(8) 0.0010(8) -0.0027(7) 0.0000(8)
O3 0.0314(11) 0.0506(13) 0.0207(10) 0.0015(9) 0.0033(9) 0.0145(11)
O4 0.0258(10) 0.0264(10) 0.0242(9) -0.0007(8) -0.0032(8) -0.0011(8)
O5 0.0207(9) 0.0252(9) 0.0275(9) 0.0001(8) -0.0002(8) 0.0001(8)
O6 0.0250(10) 0.0230(9) 0.0241(9) 0.0010(8) -0.0003(8) 0.0035(8)
O7 0.0216(9) 0.0250(10) 0.0273(9) -0.0008(8) -0.0017(8) 0.0003(8)
O8 0.0286(10) 0.0251(10) 0.0266(9) -0.0007(8) 0.0002(8) 0.0043(8)
O9 0.0335(11) 0.0218(9) 0.0271(9) 0.0024(8) -0.0023(9) -0.0002(8)
O10 0.0194(9) 0.0238(10) 0.0289(10) 0.0004(8) 0.0001(8) -0.0005(8)
O11 0.0236(9) 0.0220(9) 0.0259(9) -0.0004(8) 0.0065(8) -0.0001(8)
O12 0.0218(9) 0.0252(10) 0.0262(9) 0.0024(8) -0.0011(8) 0.0013(8)
O13 0.0218(9) 0.0258(10) 0.0282(9) -0.0016(8) 0.0040(8) 0.0027(8)
O14 0.0186(9) 0.0250(9) 0.0235(9) -0.0019(8) -0.0025(7) 0.0009(8)
O15 0.0227(10) 0.0241(9) 0.0252(9) -0.0023(8) 0.0048(7) -0.0016(8)
C13 0.0222(14) 0.0343(16) 0.0330(15) 0.0056(13) -0.0067(12) -0.0052(12)
C14 0.0174(13) 0.0403(17) 0.0309(15) 0.0073(13) -0.0008(12) 0.0004(12)
C15 0.0261(14) 0.0279(14) 0.0305(14) -0.0033(12) -0.0025(12) 0.0097(12)
C16 0.0331(15) 0.0207(13) 0.0298(15) 0.0010(11) -0.0023(12) 0.0047(12)
C17 0.0313(15) 0.0262(14) 0.0278(14) 0.0007(11) 0.0072(13) -0.0013(12)
C18 0.0269(14) 0.0258(14) 0.0298(14) -0.0033(12) 0.0055(12) -0.0041(12)
C19 0.0215(13) 0.0337(15) 0.0269(13) 0.0027(12) -0.0009(12) -0.0013(12)
C20 0.0216(14) 0.0360(15) 0.0256(14) 0.0017(12) -0.0003(11) 0.0056(12)
C21 0.0353(16) 0.0290(15) 0.0349(16) -0.0073(13) -0.0059(13) 0.0095(13)
C22 0.0433(17) 0.0203(13) 0.0316(14) 0.0012(12) -0.0072(14) 0.0046(13)
C23 0.0411(17) 0.0213(14) 0.0322(15) -0.0020(11) 0.0036(13) -0.0059(13)
C24 0.0322(16) 0.0287(15) 0.0336(15) -0.0053(12) -0.0019(13) -0.0086(13)
C25 0.0281(15) 0.0235(13) 0.0226(13) -0.0040(11) 0.0023(12) 0.0008(12)
C26 0.0249(14) 0.0222(13) 0.0279(14) 0.0006(11) 0.0043(12) 0.0044(11)
C27 0.0175(13) 0.0305(15) 0.0279(14) -0.0030(12) 0.0028(11) -0.0013(11)
C28 0.0223(14) 0.0301(15) 0.0277(14) -0.0021(12) 0.0078(12) -0.0014(11)
C29 0.0278(15) 0.0249(14) 0.0281(14) 0.0039(11) 0.0040(12) -0.0020(12)
C30 0.0243(14) 0.0237(14) 0.0330(14) -0.0001(12) -0.0010(12) -0.0023(11)
C31 0.0324(16) 0.0204(13) 0.0322(15) 0.0054(11) -0.0051(12) 0.0035(12)
C32 0.0285(15) 0.0257(14) 0.0318(14) -0.0015(12) -0.0037(12) 0.0059(13)
C33 0.0174(13) 0.0331(15) 0.0261(13) 0.0017(12) 0.0009(11) 0.0025(11)
C34 0.0182(13) 0.0336(16) 0.0265(14) -0.0003(12) -0.0020(11) 0.0019(12)
C35 0.0261(14) 0.0230(14) 0.0254(13) -0.0039(11) 0.0000(11) -0.0025(12)
C36 0.0237(14) 0.0250(13) 0.0230(13) 0.0005(11) 0.0043(11) -0.0040(12)
Li1 0.033(3) 0.049(3) 0.024(2) -0.002(2) -0.001(2) 0.012(2)
Li2 0.027(2) 0.031(2) 0.023(2) -0.0031(19) 0.0028(19) 0.005(2)
N1 0.0225(11) 0.0236(12) 0.0299(11) -0.0001(10) 0.0007(10) 0.0008(10)
N2 0.0225(11) 0.0215(11) 0.0329(12) 0.0021(10) -0.0012(10) -0.0003(10)
N3 0.0290(14) 0.0285(13) 0.0453(15) -0.0018(11) -0.0025(11) -0.0029(11)
N4 0.0289(14) 0.0252(13) 0.0468(15) 0.0042(11) -0.0014(12) 0.0020(11)
C1 0.0228(14) 0.0232(12) 0.0264(13) 0.0019(11) -0.0002(12) 0.0012(11)
C2 0.0237(13) 0.0225(13) 0.0228(12) -0.0006(11) -0.0004(11) -0.0009(11)
C3 0.0224(13) 0.0215(13) 0.0236(13) 0.0030(11) 0.0000(11) 0.0008(11)
C4 0.0247(14) 0.0266(15) 0.0279(14) 0.0009(12) -0.0003(11) 0.0020(13)
C5 0.0216(14) 0.0247(14) 0.0299(14) 0.0038(11) -0.0008(11) -0.0053(12)
C6 0.0280(14) 0.0233(13) 0.0550(17) 0.0026(13) 0.0015(13) 0.0008(11)
F1 0.090(5) 0.028(3) 0.141(7) -0.016(5) -0.065(5) 0.005(4)
F2 0.101(7) 0.028(3) 0.093(3) 0.023(3) 0.060(4) 0.009(4)
F3 0.041(2) 0.020(3) 0.103(6) 0.002(4) 0.013(3) 0.011(2)
F1A 0.077(5) 0.033(3) 0.117(8) -0.012(5) 0.058(5) 0.001(4)
F2A 0.040(3) 0.023(2) 0.128(6) 0.008(4) -0.023(4) -0.011(2)
F3A 0.101(7) 0.036(3) 0.069(3) 0.020(3) -0.026(4) -0.014(4)
N5 0.0243(12) 0.0252(12) 0.0337(12) 0.0033(10) -0.0013(10) 0.0003(11)
N6 0.0232(11) 0.0261(12) 0.0329(12) 0.0006(10) 0.0002(10) -0.0018(10)
N7 0.0276(14) 0.0303(14) 0.0604(17) 0.0091(12) 0.0023(13) -0.0007(12)
N8 0.0275(13) 0.0309(14) 0.0450(14) 0.0003(12) 0.0007(11) 0.0013(11)
C7 0.0234(14) 0.0236(14) 0.0308(14) 0.0010(11) -0.0043(12) -0.0012(12)
C8 0.0242(14) 0.0250(14) 0.0252(13) -0.0006(11) -0.0033(11) 0.0003(12)
C9 0.0234(14) 0.0221(13) 0.0270(13) 0.0042(11) 0.0001(11) 0.0000(11)
C10 0.0203(14) 0.0297(16) 0.0304(14) 0.0009(12) 0.0000(12) -0.0040(13)
C11 0.0200(14) 0.0263(15) 0.0389(15) 0.0067(12) 0.0000(12) 0.0059(13)
C12 0.0309(17) 0.0269(15) 0.0500(19) 0.0009(14) -0.0061(15) -0.0002(13)
F4 0.0421(15) 0.0279(13) 0.117(4) 0.000(2) 0.0106(17) 0.0096(12)
F5 0.098(3) 0.0334(13) 0.0632(16) 0.0178(12) -0.0054(16) -0.0043(16)
F6 0.0513(19) 0.0252(13) 0.112(3) -0.0019(15) -0.0395(18) -0.0087(12)
F4A 0.036(7) 0.026(7) 0.115(9) 0.009(8) -0.031(7) 0.005(6)
F5A 0.091(8) 0.032(6) 0.071(8) 0.008(6) 0.016(7) -0.015(7)
F6A 0.061(8) 0.018(7) 0.108(8) -0.007(7) -0.044(7) -0.003(7)

loop_
_atom_type_symbol
_atom_type_description
_atom_type_scat_dispersion_real
_atom_type_scat_dispersion_imag
_atom_type_scat_source
C C 0.0033 0.0016 'International Tables Vol C Tables 4.2.6.8 and 6.1.1.4'
H H 0.0000 0.0000 'International Tables Vol C Tables 4.2.6.8 and 6.1.1.4'
F F 0.0171 0.0103 'International Tables Vol C Tables 4.2.6.8 and 6.1.1.4'
Li Li -0.0003 0.0001 'International Tables Vol C Tables 4.2.6.8 and 6.1.1.4'
N N 0.0061 0.0033 'International Tables Vol C Tables 4.2.6.8 and 6.1.1.4'
O O 0.0106 0.0060 'International Tables Vol C Tables 4.2.6.8 and 6.1.1.4'

loop_
_exptl_crystal_face_index_h
_exptl_crystal_face_index_k
_exptl_crystal_face_index_l
_exptl_crystal_face_perp_dist
0 16 -20 0.0885
-13 -14 14 0.1388
-14 6 18 0.1409
-8 13 -20 0.1345
-8 -20 12 0.1583
5 -16 -19 0.1778
-10 -11 -19 0.1919
19 -8 -4 0.1077
0 24 9 0.1216
-10 -5 21 0.1271
5 -21 13 0.1564
10 2 22 0.1043
-13 14 12 0.1456
18 11 -3 0.1117
-1 25 -4 0.1061
-12 21 -2 0.1497
10 -22 0 0.1303
-15 -16 -2 0.1474

loop_
_geom_angle_atom_site_label_1
_geom_angle_atom_site_label_2
_geom_angle_atom_site_label_3
_geom_angle
H1A O1 H1B 108(3)
Li1 O1 H1A 103(3)
Li1 O1 H1B 104(2)
H2A O2 H2B 108(2)
Li1 O2 H2A 117(2)
Li1 O2 H2B 111(2)
Li1 O2 Li2 132.0(2)
Li2 O2 H2A 91(2)
Li2 O2 H2B 95(2)
H3A O3 H3B 111(3)
Li2 O3 H3A 125(2)
Li2 O3 H3B 120(2)
C13 O4 Li1 102.48(19)
C24 O4 C13 110.3(2)
C24 O4 Li1 129.83(19)
C14 O5 Li1 108.5(2)
C15 O5 C14 115.1(2)
C15 O5 Li1 113.2(2)
C16 O6 C17 111.39(18)
C16 O6 Li1 103.07(18)
C17 O6 Li1 134.20(18)
C18 O7 C19 111.5(2)
C20 O8 C21 112.0(2)
C23 O9 C22 112.9(2)
C26 O10 Li2 113.9(2)
C27 O10 C26 113.8(2)
C27 O10 Li2 113.4(2)
C28 O11 Li2 105.32(18)
C29 O11 C28 109.81(19)
C29 O11 Li2 125.0(2)
C31 O12 C30 113.7(2)
C32 O13 C33 113.0(2)
C35 O14 C34 111.49(19)
C25 O15 C36 114.23(19)
C25 O15 Li2 104.58(18)
C36 O15 Li2 131.21(19)
O4 C13 H13A 110.0
O4 C13 H13B 110.0
O4 C13 C14 108.6(2)
H13A C13 H13B 108.3
C14 C13 H13A 110.0
C14 C13 H13B 110.0
O5 C14 C13 105.9(2)
O5 C14 H14A 110.5
O5 C14 H14B 110.6
C13 C14 H14A 110.5
C13 C14 H14B 110.5
H14A C14 H14B 108.7
O5 C15 H15A 110.4
O5 C15 H15B 110.4
O5 C15 C16 106.5(2)
H15A C15 H15B 108.6
C16 C15 H15A 110.4
C16 C15 H15B 110.4
O6 C16 C15 108.7(2)
O6 C16 H16A 110.0
O6 C16 H16B 110.0
C15 C16 H16A 110.0
C15 C16 H16B 110.0
H16A C16 H16B 108.3
O6 C17 H17A 109.5
O6 C17 H17B 109.5
O6 C17 C18 110.7(2)
H17A C17 H17B 108.1
C18 C17 H17A 109.5
C18 C17 H17B 109.5
O7 C18 C17 110.2(2)
O7 C18 H18A 109.6
O7 C18 H18B 109.6
C17 C18 H18A 109.6
C17 C18 H18B 109.6
H18A C18 H18B 108.1
O7 C19 H19A 109.8
O7 C19 H19B 109.8
O7 C19 C20 109.3(2)
H19A C19 H19B 108.3
C20 C19 H19A 109.8
C20 C19 H19B 109.8
O8 C20 C19 109.4(2)
O8 C20 H20A 109.8
O8 C20 H20B 109.8
C19 C20 H20A 109.8
C19 C20 H20B 109.8
H20A C20 H20B 108.3
O8 C21 H21A 109.8
O8 C21 H21B 109.8
O8 C21 C22 109.3(2)
H21A C21 H21B 108.3
C22 C21 H21A 109.8
C22 C21 H21B 109.8
O9 C22 C21 108.9(2)
O9 C22 H22A 109.9
O9 C22 H22B 109.9
C21 C22 H22A 109.9
C21 C22 H22B 109.9
H22A C22 H22B 108.3
O9 C23 H23A 109.5
O9 C23 H23B 109.5
O9 C23 C24 110.9(2)
H23A C23 H23B 108.0
C24 C23 H23A 109.5
C24 C23 H23B 109.5
O4 C24 C23 111.5(2)
O4 C24 H24A 109.3
O4 C24 H24B 109.3
C23 C24 H24A 109.3
C23 C24 H24B 109.3
H24A C24 H24B 108.0
O15 C25 H25A 110.6
O15 C25 H25B 110.6
O15 C25 C26 105.9(2)
H25A C25 H25B 108.7
C26 C25 H25A 110.6
C26 C25 H25B 110.6
O10 C26 C25 106.4(2)
O10 C26 H26A 110.4
O10 C26 H26B 110.4
C25 C26 H26A 110.4
C25 C26 H26B 110.4
H26A C26 H26B 108.6
O10 C27 H27A 110.4
O10 C27 H27B 110.4
O10 C27 C28 106.8(2)
H27A C27 H27B 108.6
C28 C27 H27A 110.4
C28 C27 H27B 110.4
O11 C28 C27 108.1(2)
O11 C28 H28A 110.1
O11 C28 H28B 110.1
C27 C28 H28A 110.1
C27 C28 H28B 110.1
H28A C28 H28B 108.4
O11 C29 H29A 109.6
O11 C29 H29B 109.6
O11 C29 C30 110.3(2)
H29A C29 H29B 108.1
C30 C29 H29A 109.6
C30 C29 H29B 109.6
O12 C30 C29 114.5(2)
O12 C30 H30A 108.6
O12 C30 H30B 108.6
C29 C30 H30A 108.6
C29 C30 H30B 108.6
H30A C30 H30B 107.6
O12 C31 H31A 110.0
O12 C31 H31B 110.0
O12 C31 C32 108.5(2)
H31A C31 H31B 108.4
C32 C31 H31A 110.0
C32 C31 H31B 110.0
O13 C32 C31 108.5(2)
O13 C32 H32A 110.0
O13 C32 H32B 110.0
C31 C32 H32A 110.0
C31 C32 H32B 110.0
H32A C32 H32B 108.4
O13 C33 H33A 110.0
O13 C33 H33B 110.0
O13 C33 C34 108.6(2)
H33A C33 H33B 108.3
C34 C33 H33A 110.0
C34 C33 H33B 110.0
O14 C34 C33 109.6(2)
O14 C34 H34A 109.7
O14 C34 H34B 109.7
C33 C34 H34A 109.7
C33 C34 H34B 109.7
H34A C34 H34B 108.2
O14 C35 H35A 109.8
O14 C35 H35B 109.8
O14 C35 C36 109.6(2)
H35A C35 H35B 108.2
C36 C35 H35A 109.8
C36 C35 H35B 109.8
O15 C36 C35 113.6(2)
O15 C36 H36A 108.9
O15 C36 H36B 108.9
C35 C36 H36A 108.9
C35 C36 H36B 108.9
H36A C36 H36B 107.7
O1 Li1 H1A 21.7(6)
O1 Li1 H1B 21.7(6)
O1 Li1 O2 127.4(3)
O1 Li1 O4 93.4(2)
O1 Li1 O5 117.5(2)
O1 Li1 O6 87.0(2)
H1A Li1 H1B 35.7(7)
O2 Li1 H1A 113.8(8)
O2 Li1 H1B 113.5(8)
O2 Li1 O4 100.4(2)
O2 Li1 O6 100.6(2)
O4 Li1 H1A 79.2(7)
O4 Li1 H1B 113.8(6)
O4 Li1 O6 153.2(2)
O5 Li1 H1A 129.9(9)
O5 Li1 H1B 125.6(8)
O5 Li1 O2 114.7(2)
O5 Li1 O4 80.56(19)
O5 Li1 O6 75.57(18)
O6 Li1 H1A 107.1(6)
O6 Li1 H1B 72.2(7)
O2 Li2 H2A 21.9(4)
O2 Li2 O11 98.02(19)
O2 Li2 O15 91.46(18)
O3 Li2 O2 103.9(2)
O3 Li2 H2A 89.4(6)
O3 Li2 O10 105.0(2)
O3 Li2 O11 100.6(2)
O3 Li2 O15 104.3(2)
O10 Li2 O2 151.1(3)
O10 Li2 H2A 156.8(7)
O10 Li2 O11 78.47(17)
O10 Li2 O15 79.73(17)
O11 Li2 H2A 117.3(5)
O15 Li2 H2A 79.1(6)
O15 Li2 O11 150.3(2)
C1 N1 C2 102.0(2)
C1 N2 C3 101.8(2)
N1 C1 N2 117.7(2)
N1 C1 C6 120.8(2)
N2 C1 C6 121.3(2)
N1 C2 C3 109.0(2)
N1 C2 C4 122.1(2)
C3 C2 C4 128.9(2)
N2 C3 C2 109.5(2)
N2 C3 C5 122.0(2)
C2 C3 C5 128.5(2)
N3 C4 C2 179.6(3)
N4 C5 C3 178.7(3)
F1 C6 C1 110.9(7)
F2 C6 C1 113.9(6)
F2 C6 F1 108.0(7)
F3 C6 C1 112.5(8)
F3 C6 F1 105.9(9)
F3 C6 F2 105.2(8)
F1A C6 C1 114.9(8)
F1A C6 F2A 109.2(8)
F1A C6 F3A 104.7(9)
F2A C6 C1 114.7(6)
F2A C6 F3A 102.0(6)
F3A C6 C1 110.1(6)
C7 N5 C9 101.9(2)
C7 N6 C8 102.0(2)
N5 C7 N6 117.6(2)
N5 C7 C12 122.3(2)
N6 C7 C12 120.0(2)
N6 C8 C9 109.2(2)
N6 C8 C10 123.2(2)
C9 C8 C10 127.6(2)
N5 C9 C8 109.3(2)
N5 C9 C11 123.2(2)
C8 C9 C11 127.4(2)
N8 C10 C8 179.0(3)
N7 C11 C9 177.3(3)
F4 C12 C7 112.5(3)
F4 C12 F5 104.9(3)
F4 C12 F6 107.2(3)
F5 C12 C7 111.5(2)
F6 C12 C7 114.2(2)
F6 C12 F5 105.9(3)
F4A C12 C7 116.1(18)
F4A C12 F6A 101.6(17)
F5A C12 C7 114.6(10)
F5A C12 F4A 113.8(18)
F5A C12 F6A 105.4(13)
F6A C12 C7 103.1(10)

loop_
_geom_bond_atom_site_label_1
_geom_bond_atom_site_label_2
_geom_bond_distance
O1 H1A 0.849(13)
O1 H1B 0.855(13)
O1 Li1 1.890(5)
O2 H2A 0.855(13)
O2 H2B 0.857(13)
O2 Li1 2.004(5)
O2 Li2 2.116(5)
O3 H3A 0.842(13)
O3 H3B 0.843(13)
O3 Li2 1.897(5)
O4 C13 1.439(3)
O4 C24 1.434(3)
O4 Li1 2.288(6)
O5 C14 1.434(3)
O5 C15 1.434(3)
O5 Li1 1.922(5)
O6 C16 1.430(3)
O6 C17 1.434(3)
O6 Li1 2.450(6)
O7 C18 1.427(3)
O7 C19 1.434(3)
O8 C20 1.424(3)
O8 C21 1.425(3)
O9 C22 1.428(3)
O9 C23 1.426(3)
O10 C26 1.435(3)
O10 C27 1.430(3)
O10 Li2 1.990(5)
O11 C28 1.441(3)
O11 C29 1.437(3)
O11 Li2 2.273(5)
O12 C30 1.436(3)
O12 C31 1.432(3)
O13 C32 1.426(3)
O13 C33 1.431(3)
O14 C34 1.434(3)
O14 C35 1.433(3)
O15 C25 1.434(3)
O15 C36 1.440(3)
O15 Li2 2.155(5)
C13 H13A 0.9900
C13 H13B 0.9900
C13 C14 1.493(4)
C14 H14A 0.9900
C14 H14B 0.9900
C15 H15A 0.9900
C15 H15B 0.9900
C15 C16 1.488(4)
C16 H16A 0.9900
C16 H16B 0.9900
C17 H17A 0.9900
C17 H17B 0.9900
C17 C18 1.500(4)
C18 H18A 0.9900
C18 H18B 0.9900
C19 H19A 0.9900
C19 H19B 0.9900
C19 C20 1.498(4)
C20 H20A 0.9900
C20 H20B 0.9900
C21 H21A 0.9900
C21 H21B 0.9900
C21 C22 1.486(4)
C22 H22A 0.9900
C22 H22B 0.9900
C23 H23A 0.9900
C23 H23B 0.9900
C23 C24 1.486(4)
C24 H24A 0.9900
C24 H24B 0.9900
C25 H25A 0.9900
C25 H25B 0.9900
C25 C26 1.497(4)
C26 H26A 0.9900
C26 H26B 0.9900
C27 H27A 0.9900
C27 H27B 0.9900
C27 C28 1.491(4)
C28 H28A 0.9900
C28 H28B 0.9900
C29 H29A 0.9900
C29 H29B 0.9900
C29 C30 1.502(4)
C30 H30A 0.9900
C30 H30B 0.9900
C31 H31A 0.9900
C31 H31B 0.9900
C31 C32 1.500(4)
C32 H32A 0.9900
C32 H32B 0.9900
C33 H33A 0.9900
C33 H33B 0.9900
C33 C34 1.496(4)
C34 H34A 0.9900
C34 H34B 0.9900
C35 H35A 0.9900
C35 H35B 0.9900
C35 C36 1.497(4)
C36 H36A 0.9900
C36 H36B 0.9900
Li1 H1A 2.24(3)
Li1 H1B 2.25(3)
Li2 H2A 2.29(3)
N1 C1 1.341(3)
N1 C2 1.361(3)
N2 C1 1.342(3)
N2 C3 1.358(3)
N3 C4 1.147(3)
N4 C5 1.148(3)
C1 C6 1.486(3)
C2 C3 1.399(4)
C2 C4 1.427(4)
C3 C5 1.433(4)
C6 F1 1.321(3)
C6 F2 1.320(3)
C6 F3 1.319(3)
C6 F1A 1.318(3)
C6 F2A 1.319(3)
C6 F3A 1.328(3)
N5 C7 1.337(3)
N5 C9 1.363(3)
N6 C7 1.340(3)
N6 C8 1.359(3)
N7 C11 1.146(3)
N8 C10 1.146(3)
C7 C12 1.491(4)
C8 C9 1.393(4)
C8 C10 1.431(4)
C9 C11 1.433(4)
C12 F4 1.325(2)
C12 F5 1.334(2)
C12 F6 1.327(2)
C12 F4A 1.319(3)
C12 F5A 1.319(3)
C12 F6A 1.322(3)

loop_
_geom_torsion_atom_site_label_1
_geom_torsion_atom_site_label_2
_geom_torsion_atom_site_label_3
_geom_torsion_atom_site_label_4
_geom_torsion
O4 C13 C14 O5 -61.8(3)
O5 C15 C16 O6 59.1(3)
O6 C17 C18 O7 -72.1(3)
O7 C19 C20 O8 67.5(3)
O8 C21 C22 O9 -65.0(3)
O9 C23 C24 O4 72.8(3)
O10 C27 C28 O11 58.2(3)
O11 C29 C30 O12 -72.3(3)
O12 C31 C32 O13 -65.1(3)
O13 C33 C34 O14 64.5(3)
O14 C35 C36 O15 -70.3(3)
O15 C25 C26 O10 -58.4(3)
C13 O4 C24 C23 170.7(2)
C14 O5 C15 C16 172.3(2)
C15 O5 C14 C13 -172.8(2)
C16 O6 C17 C18 -169.1(2)
C17 O6 C16 C15 -179.5(2)
C18 O7 C19 C20 -177.5(2)
C19 O7 C18 C17 174.4(2)
C20 O8 C21 C22 171.6(2)
C21 O8 C20 C19 -176.0(2)
C22 O9 C23 C24 -171.3(2)
C23 O9 C22 C21 -177.4(2)
C24 O4 C13 C14 174.4(2)
C25 O15 C36 C35 -95.6(2)
C26 O10 C27 C28 178.9(2)
C27 O10 C26 C25 168.6(2)
C28 O11 C29 C30 -164.9(2)
C29 O11 C28 C27 -176.1(2)
C30 O12 C31 C32 -177.2(2)
C31 O12 C30 C29 -77.0(3)
C32 O13 C33 C34 178.8(2)
C33 O13 C32 C31 162.8(2)
C34 O14 C35 C36 176.4(2)
C35 O14 C34 C33 -170.3(2)
C36 O15 C25 C26 -159.4(2)
Li1 O4 C13 C14 33.0(3)
Li1 O4 C24 C23 -61.8(3)
Li1 O5 C14 C13 59.2(3)
Li1 O5 C15 C16 -62.1(3)
Li1 O6 C16 C15 -30.2(2)
Li1 O6 C17 C18 54.9(3)
Li2 O10 C26 C25 36.4(3)
Li2 O10 C27 C28 -48.7(3)
Li2 O11 C28 C27 -39.1(3)
Li2 O11 C29 C30 68.6(3)
Li2 O15 C25 C26 50.9(2)
Li2 O15 C36 C35 44.0(3)
N1 C1 C6 F1 145.0(10)
N1 C1 C6 F2 -93.1(8)
N1 C1 C6 F3 26.6(8)
N1 C1 C6 F1A 47.0(10)
N1 C1 C6 F2A 174.8(8)
N1 C1 C6 F3A -70.8(7)
N1 C2 C3 N2 0.0(3)
N1 C2 C3 C5 -177.4(2)
N2 C1 C6 F1 -40.5(10)
N2 C1 C6 F2 81.5(8)
N2 C1 C6 F3 -158.8(8)
N2 C1 C6 F1A -138.4(9)
N2 C1 C6 F2A -10.6(8)
N2 C1 C6 F3A 103.7(7)
C1 N1 C2 C3 -0.2(3)
C1 N1 C2 C4 -179.7(2)
C1 N2 C3 C2 0.2(3)
C1 N2 C3 C5 177.8(2)
C2 N1 C1 N2 0.4(3)
C2 N1 C1 C6 175.2(2)
C3 N2 C1 N1 -0.4(3)
C3 N2 C1 C6 -175.1(2)
C4 C2 C3 N2 179.4(2)
C4 C2 C3 C5 2.0(5)
N5 C7 C12 F4 -11.4(4)
N5 C7 C12 F5 106.2(3)
N5 C7 C12 F6 -133.9(3)
N5 C7 C12 F4A 10.0(19)
N5 C7 C12 F5A 145.9(17)
N5 C7 C12 F6A -100.1(14)
N6 C7 C12 F4 172.3(3)
N6 C7 C12 F5 -70.1(4)
N6 C7 C12 F6 49.9(4)
N6 C7 C12 F4A -166.3(18)
N6 C7 C12 F5A -30.4(17)
N6 C7 C12 F6A 83.6(14)
N6 C8 C9 N5 0.3(3)
N6 C8 C9 C11 -176.2(3)
C7 N5 C9 C8 -0.2(3)
C7 N5 C9 C11 176.5(3)
C7 N6 C8 C9 -0.3(3)
C7 N6 C8 C10 179.4(2)
C8 N6 C7 N5 0.2(3)
C8 N6 C7 C12 176.7(2)
C9 N5 C7 N6 -0.1(3)
C9 N5 C7 C12 -176.4(2)
C10 C8 C9 N5 -179.4(2)
C10 C8 C9 C11 4.1(5)
